data_7153565
loop_
_publ_author_name
'Lash, Timothy D.'
'El-Beck, Jessica A'
'Ferrence, Gregory M.'

_publ_section_title
;
 Synthesis, structural characterization and reactivity of
 heteroazuliporphyrins.
;
_journal_issue 2
_journal_name_full 'Organic &amp; biomolecular chemistry'
_journal_page_first 316
_journal_page_last 329
_journal_paper_doi 10.1039/c3ob41992d
_journal_volume 12
_journal_year 2014
_chemical_absolute_configuration ad
_chemical_formula_moiety 'C36 H36 N2 S, C H Cl3'
_chemical_formula_sum 'C37 H37 Cl3 N2 S'
_chemical_formula_weight 648.09
_space_group_IT_number 33
_symmetry_cell_setting orthorhombic
_symmetry_Int_Tables_number 33
_symmetry_space_group_name_Hall 'P 2c -2n'
_symmetry_space_group_name_H-M 'P n a 21'
_audit_creation_date 2013-08-31T16:35:08-00:00
_audit_creation_method 'WinGX routine CIF_UPDATE'
_cell_angle_alpha 90
_cell_angle_beta 90
_cell_angle_gamma 90
_cell_formula_units_Z 4
_cell_length_a 23.252(3)
_cell_length_b 8.8725(10)
_cell_length_c 16.3422(18)
_cell_measurement_reflns_used 5399
_cell_measurement_temperature 193(2)
_cell_measurement_theta_max 25.76
_cell_measurement_theta_min 2.493
_cell_volume 3371.5(7)
_computing_cell_refinement 'Bruker SAINT (Bruker, 1997)'
_computing_data_collection 'Bruker SMART (Bruker, 1997)'
_computing_data_reduction 'Bruker SAINT (Bruker, 1997)'
_computing_molecular_graphics 'Ortep-3 for Windows (Farrugia, 1997)'
_computing_publication_material 'WinGX publication routines (Farrugia, 1999)'
_computing_structure_refinement 'SHELXL-2013 (Sheldrick, 2013)'
_computing_structure_solution 'SIR2004 (Burla et al., 2005)'
_diffrn_ambient_temperature 193(2)
_diffrn_detector_area_resol_mean 8.192
_diffrn_measured_fraction_theta_full 0.999
_diffrn_measured_fraction_theta_max 0.996
_diffrn_measurement_device_type 'Bruker PLATFORM diffractometer/SMART 1000 CCD area detector'
_diffrn_measurement_method '\w scans'
_diffrn_radiation_monochromator graphite
_diffrn_radiation_probe x-ray
_diffrn_radiation_source 'fine-focus sealed tube'
_diffrn_radiation_type MoK\a
_diffrn_radiation_wavelength 0.71073
_diffrn_reflns_av_R_equivalents 0.0633
_diffrn_reflns_av_unetI/netI 0.052
_diffrn_reflns_Laue_measured_fraction_full 0.999
_diffrn_reflns_Laue_measured_fraction_max 0.996
_diffrn_reflns_limit_h_max 28
_diffrn_reflns_limit_h_min -28
_diffrn_reflns_limit_k_max 11
_diffrn_reflns_limit_k_min -11
_diffrn_reflns_limit_l_max 20
_diffrn_reflns_limit_l_min -20
_diffrn_reflns_number 24851
_diffrn_reflns_point_group_measured_fraction_full 1
_diffrn_reflns_point_group_measured_fraction_max 0.995
_diffrn_reflns_theta_full 25.242
_diffrn_reflns_theta_max 26.408
_diffrn_reflns_theta_min 2.15
_diffrn_standards_decay_% 0
_diffrn_standards_interval_time 0
_diffrn_standards_number 0
_exptl_absorpt_coefficient_mu 0.362
_exptl_absorpt_correction_T_max 0.9681
_exptl_absorpt_correction_T_min 0.8146
_exptl_absorpt_correction_type multi-scan
_exptl_absorpt_process_details 'SADABS (Sheldrick, 1996)'
_exptl_crystal_colour black
_exptl_crystal_density_diffrn 1.277
_exptl_crystal_density_method 'not measured'
_exptl_crystal_description prism
_exptl_crystal_F_000 1360
_exptl_crystal_size_max 0.59
_exptl_crystal_size_mid 0.18
_exptl_crystal_size_min 0.09
_refine_diff_density_max 0.349
_refine_diff_density_min -0.319
_refine_diff_density_rms 0.046
_refine_ls_abs_structure_details
;
 Flack x determined using 1902 quotients [(I+)-(I-)]/[(I+)+(I-)]
 (Parsons and Flack (2004), Acta Cryst. A60, s61).
;
_refine_ls_abs_structure_Flack -0.01(3)
_refine_ls_extinction_method none
_refine_ls_goodness_of_fit_ref 1.017
_refine_ls_hydrogen_treatment mixed
_refine_ls_matrix_type full
_refine_ls_number_parameters 392
_refine_ls_number_reflns 6878
_refine_ls_number_restraints 7
_refine_ls_restrained_S_all 1.023
_refine_ls_R_factor_all 0.0861
_refine_ls_R_factor_gt 0.0537
_refine_ls_shift/su_max 0
_refine_ls_shift/su_mean 0
_refine_ls_structure_factor_coef Fsqd
_refine_ls_weighting_details
;
 w=1/[\s^2^(Fo^2^)+(0.0577P)^2^+1.2302P]
 where P=(Fo^2^+2Fc^2^)/3
;
_refine_ls_weighting_scheme calc
_refine_ls_wR_factor_ref 0.1317
_reflns_number_gt 4888
_reflns_number_total 6878
_reflns_threshold_expression 'I > 2\s(I)'
_cod_data_source_file c3ob41992d.txt
_cod_data_source_block isu0517
_cod_database_code 7153565
_shelxl_version_number 0.000002012

loop_
_symmetry_equiv_pos_as_xyz
'x, y, z'
'-x, -y, z+1/2'
'-x+1/2, y+1/2, z+1/2'
'x+1/2, -y+1/2, z'

loop_
_atom_site_label
_atom_site_fract_x
_atom_site_fract_y
_atom_site_fract_z
_atom_site_U_iso_or_equiv
_atom_site_adp_type
_atom_site_calc_flag
_atom_site_occupancy
_atom_site_disorder_assembly
_atom_site_disorder_group
_atom_site_type_symbol
C21 0.1662(2) 0.1677(5) 0.2313(3) 0.0380(11) Uani d 1 . . C
N22 0.08979(18) 0.1801(5) 0.3797(3) 0.0480(10) Uani d 1 . . N
S23 0.14065(5) 0.45182(14) 0.37630(8) 0.0455(3) Uani d 1 . . S
N24 0.21042(18) 0.4872(5) 0.2468(2) 0.0437(10) Uani d 1 . . N
C1 0.2004(2) 0.1874(5) 0.1613(3) 0.0365(11) Uani d 1 . . C
C2 0.1935(2) 0.0527(5) 0.1122(3) 0.0346(11) Uani d 1 . . C
C2A 0.2167(2) 0.0301(6) 0.0349(3) 0.0466(13) Uani d 1 . . C
H2A 0.2411 0.1084 0.0157 0.056 Uiso calc 1 . . H
C2B 0.2094(2) -0.0907(6) -0.0183(3) 0.0499(14) Uani d 1 . . C
H2B 0.2272 -0.0782 -0.0702 0.06 Uiso calc 1 . . H
C2C 0.1805(2) -0.2270(6) -0.0084(3) 0.0430(12) Uani d 1 . . C
C3 0.15671(19) -0.0494(5) 0.1571(3) 0.0326(10) Uani d 1 . . C
C3A 0.14350(19) -0.1957(5) 0.1358(3) 0.0358(11) Uani d 1 . . C
H3A 0.1244 -0.2522 0.177 0.043 Uiso calc 1 . . H
C3B 0.1538(2) -0.2727(6) 0.0639(3) 0.0400(12) Uani d 1 . . C
H3B 0.1405 -0.3739 0.0637 0.048 Uiso calc 1 . . H
C4 0.13882(19) 0.0278(5) 0.2310(3) 0.0366(11) Uani d 1 . . C
C5 0.0984(2) -0.0326(6) 0.2869(3) 0.0399(11) Uani d 1 . . C
H5 0.0862 -0.1331 0.2767 0.048 Uiso calc 1 . . H
C6 0.0746(2) 0.0369(6) 0.3546(3) 0.0436(12) Uani d 1 . . C
C7 0.0296(2) -0.0236(6) 0.4076(3) 0.0468(13) Uani d 1 . . C
C7A -0.0007(2) -0.1706(6) 0.3969(3) 0.0537(14) Uani d 1 . . C
H7A1 -0.0121 -0.2096 0.4513 0.064 Uiso calc 1 . . H
H7A2 0.0261 -0.2442 0.372 0.064 Uiso calc 1 . . H
C7B -0.0536(3) -0.1565(9) 0.3435(6) 0.091(2) Uani d 1 . . C
H7B1 -0.0718 -0.2555 0.3378 0.137 Uiso calc 1 . . H
H7B2 -0.0424 -0.1189 0.2894 0.137 Uiso calc 1 . . H
H7B3 -0.0807 -0.086 0.3688 0.137 Uiso calc 1 . . H
C8 0.0192(2) 0.0838(7) 0.4645(3) 0.0505(14) Uani d 1 . . C
C8A -0.0229(3) 0.0808(8) 0.5340(4) 0.0665(18) Uani d 1 . . C
H8A1 -0.0458 0.1736 0.5335 0.1 Uiso calc 1 . . H
H8A2 -0.002 0.0732 0.5859 0.1 Uiso calc 1 . . H
H8A3 -0.0485 -0.0063 0.528 0.1 Uiso calc 1 . . H
C9 0.0577(2) 0.2089(7) 0.4453(3) 0.0502(14) Uani d 1 . . C
C10 0.0621(2) 0.3478(7) 0.4873(3) 0.0549(15) Uani d 1 . . C
H10 0.0391 0.3617 0.5347 0.066 Uiso calc 1 . . H
C11 0.0975(2) 0.4640(7) 0.4640(3) 0.0511(14) Uani d 1 . . C
C12 0.1040(3) 0.6086(7) 0.5009(4) 0.0581(16) Uani d 1 . . C
H12 0.0842 0.6374 0.5493 0.07 Uiso calc 1 . . H
C13 0.1407(3) 0.7012(7) 0.4610(4) 0.0564(16) Uani d 1 . . C
H13 0.149 0.8005 0.4791 0.068 Uiso calc 1 . . H
C14 0.1660(2) 0.6364(6) 0.3888(3) 0.0481(13) Uani d 1 . . C
C15 0.2050(2) 0.7000(6) 0.3370(3) 0.0479(14) Uani d 1 . . C
H15 0.2171 0.8003 0.3478 0.057 Uiso calc 1 . . H
C16 0.2285(2) 0.6254(5) 0.2679(3) 0.0422(12) Uani d 1 . . C
C17 0.2732(2) 0.6789(5) 0.2126(3) 0.0453(12) Uani d 1 . . C
C17A 0.3033(3) 0.8294(6) 0.2173(4) 0.0575(15) Uani d 1 . . C
H17A 0.3304 0.8289 0.2633 0.086 Uiso calc 1 . . H
H17B 0.2748 0.9094 0.2255 0.086 Uiso calc 1 . . H
H17C 0.3243 0.8476 0.1663 0.086 Uiso calc 1 . . H
C18 0.2817(2) 0.5688(6) 0.1566(3) 0.0421(12) Uani d 1 . . C
C18A 0.3263(3) 0.5607(6) 0.0917(3) 0.0530(14) Uani d 1 . . C
H18A 0.3368 0.6639 0.0742 0.064 Uiso calc 1 . . H
H18B 0.3106 0.5067 0.0436 0.064 Uiso calc 1 . . H
C18B 0.3796(3) 0.4798(8) 0.1219(4) 0.0671(18) Uani d 1 . . C
H18C 0.4084 0.4768 0.0781 0.101 Uiso calc 1 . . H
H18D 0.3695 0.3767 0.1379 0.101 Uiso calc 1 . . H
H18E 0.3954 0.5336 0.1692 0.101 Uiso calc 1 . . H
C19 0.2419(2) 0.4470(6) 0.1794(3) 0.0418(12) Uani d 1 . . C
C20 0.2356(2) 0.3104(5) 0.1395(3) 0.0391(11) Uani d 1 . . C
H20 0.2579 0.2978 0.0912 0.047 Uiso calc 1 . . H
C25 0.1774(3) -0.3321(6) -0.0835(3) 0.0500(14) Uani d 1 . . C
C26A 0.2398(5) -0.3780(14) -0.1059(8) 0.093(2) Uani d 0.621(7) A 1 C
H26A 0.2627 -0.2872 -0.1163 0.14 Uiso calc 0.621(7) A 1 H
H26B 0.2394 -0.441 -0.1552 0.14 Uiso calc 0.621(7) A 1 H
H26C 0.2569 -0.4346 -0.0605 0.14 Uiso calc 0.621(7) A 1 H
C27A 0.1550(7) -0.2423(14) -0.1544(7) 0.093(2) Uani d 0.621(7) A 1 C
H27A 0.1788 -0.152 -0.1617 0.14 Uiso calc 0.621(7) A 1 H
H27B 0.1152 -0.2124 -0.1437 0.14 Uiso calc 0.621(7) A 1 H
H27C 0.1566 -0.3037 -0.2042 0.14 Uiso calc 0.621(7) A 1 H
C28A 0.1432(6) -0.4720(14) -0.0707(7) 0.093(2) Uani d 0.621(7) A 1 C
H28A 0.1434 -0.5322 -0.121 0.14 Uiso calc 0.621(7) A 1 H
H28B 0.1035 -0.4452 -0.0568 0.14 Uiso calc 0.621(7) A 1 H
H28C 0.1601 -0.5307 -0.026 0.14 Uiso calc 0.621(7) A 1 H
C26B 0.1967(10) -0.491(2) -0.0626(11) 0.093(2) Uani d 0.379(7) A 2 C
H26D 0.1835 -0.5171 -0.0074 0.14 Uiso calc 0.379(7) A 2 H
H26E 0.2387 -0.4965 -0.0647 0.14 Uiso calc 0.379(7) A 2 H
H26F 0.1803 -0.562 -0.1022 0.14 Uiso calc 0.379(7) A 2 H
C27B 0.1885(11) -0.262(2) -0.1658(10) 0.093(2) Uani d 0.379(7) A 2 C
H27D 0.1669 -0.168 -0.1705 0.14 Uiso calc 0.379(7) A 2 H
H27E 0.1762 -0.3321 -0.2089 0.14 Uiso calc 0.379(7) A 2 H
H27F 0.2297 -0.2419 -0.1717 0.14 Uiso calc 0.379(7) A 2 H
C28B 0.1103(8) -0.376(3) -0.0943(13) 0.093(2) Uani d 0.379(7) A 2 C
H28D 0.0969 -0.4292 -0.0454 0.14 Uiso calc 0.379(7) A 2 H
H28E 0.1056 -0.4405 -0.1424 0.14 Uiso calc 0.379(7) A 2 H
H28F 0.0876 -0.2835 -0.1016 0.14 Uiso calc 0.379(7) A 2 H
C1S 0.0360(3) 0.3753(7) 0.2064(4) 0.0623(16) Uani d 1 . . C
H1S 0.0676 0.3525 0.2461 0.075 Uiso calc 1 . . H
Cl1S 0.01204(10) 0.5571(2) 0.22336(18) 0.1124(8) Uani d 1 . . Cl
Cl2S -0.01799(9) 0.2430(2) 0.21852(16) 0.1026(7) Uani d 1 . . Cl
Cl3S 0.06359(9) 0.3634(2) 0.10645(12) 0.0911(6) Uani d 1 . . Cl
H21 0.161(2) 0.232(6) 0.272(3) 0.044(14) Uiso d 1 . . H

loop_
_atom_site_aniso_label
_atom_site_aniso_U_11
_atom_site_aniso_U_22
_atom_site_aniso_U_33
_atom_site_aniso_U_12
_atom_site_aniso_U_13
_atom_site_aniso_U_23
C21 0.045(3) 0.037(3) 0.032(3) 0.005(2) 0.002(2) -0.016(2)
N22 0.048(2) 0.055(3) 0.041(2) 0.002(2) 0.007(2) -0.018(2)
S23 0.0430(7) 0.0519(7) 0.0415(7) 0.0097(6) -0.0018(6) -0.0223(6)
N24 0.049(2) 0.037(2) 0.045(2) 0.0024(19) -0.001(2) -0.0155(19)
C1 0.038(3) 0.040(3) 0.032(2) 0.000(2) -0.003(2) -0.013(2)
C2 0.033(2) 0.037(3) 0.034(2) 0.004(2) 0.000(2) -0.009(2)
C2A 0.053(3) 0.043(3) 0.043(3) -0.010(3) 0.010(2) -0.014(2)
C2B 0.058(3) 0.053(3) 0.038(3) -0.008(3) 0.012(2) -0.017(2)
C2C 0.041(3) 0.045(3) 0.043(3) 0.000(2) -0.001(2) -0.013(2)
C3 0.031(2) 0.037(3) 0.030(2) 0.001(2) -0.0051(19) -0.006(2)
C3A 0.037(3) 0.038(3) 0.033(3) 0.004(2) -0.003(2) -0.007(2)
C3B 0.042(3) 0.038(3) 0.039(3) -0.001(2) 0.000(2) -0.009(2)
C4 0.037(3) 0.039(3) 0.034(2) 0.004(2) -0.001(2) -0.008(2)
C5 0.042(3) 0.039(3) 0.039(3) 0.005(2) -0.001(2) -0.001(2)
C6 0.043(3) 0.054(3) 0.034(3) 0.009(2) 0.006(2) -0.001(2)
C7 0.047(3) 0.053(3) 0.040(3) 0.007(3) 0.006(2) 0.003(3)
C7A 0.051(3) 0.059(3) 0.051(3) 0.003(3) 0.014(3) 0.014(3)
C7B 0.067(4) 0.075(5) 0.131(7) -0.001(4) -0.025(5) -0.001(5)
C8 0.044(3) 0.070(4) 0.037(3) 0.014(3) 0.008(2) -0.002(3)
C8A 0.048(4) 0.095(5) 0.056(4) 0.014(3) 0.017(3) 0.000(3)
C9 0.048(3) 0.067(4) 0.036(3) 0.012(3) 0.004(2) -0.010(3)
C10 0.047(3) 0.076(4) 0.041(3) 0.016(3) 0.006(3) -0.016(3)
C11 0.046(3) 0.066(4) 0.042(3) 0.019(3) -0.004(3) -0.021(3)
C12 0.051(3) 0.071(4) 0.052(3) 0.016(3) -0.001(3) -0.033(3)
C13 0.052(3) 0.060(4) 0.058(4) 0.016(3) -0.015(3) -0.037(3)
C14 0.043(3) 0.055(3) 0.046(3) 0.015(3) -0.009(3) -0.014(3)
C15 0.052(3) 0.039(3) 0.053(3) 0.009(2) -0.014(3) -0.020(3)
C16 0.045(3) 0.035(3) 0.047(3) 0.008(2) -0.005(2) -0.013(2)
C17 0.048(3) 0.038(3) 0.050(3) 0.001(2) -0.011(3) -0.012(3)
C17A 0.067(4) 0.039(3) 0.067(4) -0.003(3) -0.010(3) -0.014(3)
C18 0.045(3) 0.039(3) 0.042(3) -0.006(2) -0.008(2) -0.008(2)
C18A 0.071(4) 0.044(3) 0.044(3) -0.014(3) 0.000(3) -0.013(3)
C18B 0.050(3) 0.092(5) 0.059(4) -0.008(3) 0.009(3) -0.025(4)
C19 0.047(3) 0.040(3) 0.038(3) 0.001(2) -0.004(2) -0.011(2)
C20 0.044(3) 0.040(3) 0.033(3) -0.002(2) 0.001(2) -0.009(2)
C25 0.071(4) 0.041(3) 0.038(3) -0.006(3) 0.003(3) -0.017(2)
C26A 0.108(6) 0.098(5) 0.074(4) 0.002(4) 0.000(4) -0.062(4)
C27A 0.108(6) 0.098(5) 0.074(4) 0.002(4) 0.000(4) -0.062(4)
C28A 0.108(6) 0.098(5) 0.074(4) 0.002(4) 0.000(4) -0.062(4)
C26B 0.108(6) 0.098(5) 0.074(4) 0.002(4) 0.000(4) -0.062(4)
C27B 0.108(6) 0.098(5) 0.074(4) 0.002(4) 0.000(4) -0.062(4)
C28B 0.108(6) 0.098(5) 0.074(4) 0.002(4) 0.000(4) -0.062(4)
C1S 0.065(4) 0.069(4) 0.053(4) 0.009(3) -0.020(3) -0.003(3)
Cl1S 0.1226(17) 0.0743(12) 0.140(2) 0.0185(12) -0.0304(17) -0.0349(14)
Cl2S 0.0972(14) 0.0899(13) 0.1208(17) -0.0166(11) 0.0027(14) 0.0349(13)
Cl3S 0.0899(13) 0.1105(16) 0.0730(12) -0.0054(11) 0.0008(10) 0.0024(11)

loop_
_atom_type_symbol
_atom_type_description
_atom_type_scat_dispersion_real
_atom_type_scat_dispersion_imag
_atom_type_scat_source
C C 0.0033 0.0016 'International Tables Vol C Tables 4.2.6.8 and 6.1.1.4'
H H 0 0 'International Tables Vol C Tables 4.2.6.8 and 6.1.1.4'
N N 0.0061 0.0033 'International Tables Vol C Tables 4.2.6.8 and 6.1.1.4'
S S 0.1246 0.1234 'International Tables Vol C Tables 4.2.6.8 and 6.1.1.4'
Cl Cl 0.1484 0.1585 'International Tables Vol C Tables 4.2.6.8 and 6.1.1.4'

loop_
_geom_angle_atom_site_label_1
_geom_angle_atom_site_label_2
_geom_angle_atom_site_label_3
_geom_angle
C4 C21 C1 111.5(4)
C4 C21 H21 121(3)
C1 C21 H21 128(3)
C9 N22 C6 105.8(4)
C14 S23 C11 92.3(3)
C16 N24 C19 106.1(4)
C21 C1 C20 129.2(4)
C21 C1 C2 106.6(4)
C20 C1 C2 124.2(4)
C2A C2 C3 127.0(4)
C2A C2 C1 125.5(5)
C3 C2 C1 107.5(4)
C2 C2A C2B 129.3(5)
C2 C2A H2A 115.3
C2B C2A H2A 115.3
C2A C2B C2C 130.8(5)
C2A C2B H2B 114.6
C2C C2B H2B 114.6
C2B C2C C3B 124.5(5)
C2B C2C C25 117.0(5)
C3B C2C C25 118.5(4)
C3A C3 C2 126.4(4)
C3A C3 C4 126.2(4)
C2 C3 C4 107.3(4)
C3 C3A C3B 129.9(5)
C3 C3A H3A 115
C3B C3A H3A 115
C3A C3B C2C 130.9(5)
C3A C3B H3B 114.6
C2C C3B H3B 114.6
C21 C4 C5 129.6(4)
C21 C4 C3 107.0(4)
C5 C4 C3 123.3(4)
C6 C5 C4 127.8(5)
C6 C5 H5 116.1
C4 C5 H5 116.1
N22 C6 C5 123.1(5)
N22 C6 C7 110.2(4)
C5 C6 C7 126.7(5)
C8 C7 C6 106.1(5)
C8 C7 C7A 127.7(5)
C6 C7 C7A 126.2(5)
C7 C7A C7B 112.3(5)
C7 C7A H7A1 109.2
C7B C7A H7A1 109.2
C7 C7A H7A2 109.2
C7B C7A H7A2 109.2
H7A1 C7A H7A2 107.9
C7A C7B H7B1 109.5
C7A C7B H7B2 109.5
H7B1 C7B H7B2 109.5
C7A C7B H7B3 109.5
H7B1 C7B H7B3 109.5
H7B2 C7B H7B3 109.5
C7 C8 C9 106.1(5)
C7 C8 C8A 128.7(6)
C9 C8 C8A 125.2(5)
C8 C8A H8A1 109.5
C8 C8A H8A2 109.5
H8A1 C8A H8A2 109.5
C8 C8A H8A3 109.5
H8A1 C8A H8A3 109.5
H8A2 C8A H8A3 109.5
N22 C9 C10 121.2(5)
N22 C9 C8 111.8(5)
C10 C9 C8 127.0(5)
C11 C10 C9 124.3(5)
C11 C10 H10 117.9
C9 C10 H10 117.9
C10 C11 C12 128.5(5)
C10 C11 S23 121.6(4)
C12 C11 S23 109.9(5)
C13 C12 C11 114.2(5)
C13 C12 H12 122.9
C11 C12 H12 122.9
C12 C13 C14 114.3(5)
C12 C13 H13 122.9
C14 C13 H13 122.9
C15 C14 C13 128.0(5)
C15 C14 S23 122.6(4)
C13 C14 S23 109.3(5)
C14 C15 C16 123.9(5)
C14 C15 H15 118.1
C16 C15 H15 118.1
N24 C16 C15 120.7(5)
N24 C16 C17 111.2(4)
C15 C16 C17 128.1(5)
C18 C17 C16 106.8(4)
C18 C17 C17A 127.3(5)
C16 C17 C17A 126.0(5)
C17 C17A H17A 109.5
C17 C17A H17B 109.5
H17A C17A H17B 109.5
C17 C17A H17C 109.5
H17A C17A H17C 109.5
H17B C17A H17C 109.5
C17 C18 C19 105.6(5)
C17 C18 C18A 128.3(5)
C19 C18 C18A 125.8(4)
C18 C18A C18B 111.2(5)
C18 C18A H18A 109.4
C18B C18A H18A 109.4
C18 C18A H18B 109.4
C18B C18A H18B 109.4
H18A C18A H18B 108
C18A C18B H18C 109.5
C18A C18B H18D 109.5
H18C C18B H18D 109.5
C18A C18B H18E 109.5
H18C C18B H18E 109.5
H18D C18B H18E 109.5
N24 C19 C20 123.4(5)
N24 C19 C18 110.4(4)
C20 C19 C18 126.2(5)
C19 C20 C1 128.3(4)
C19 C20 H20 115.8
C1 C20 H20 115.8
C28A C25 C27A 111.5(9)
C27B C25 C26B 122.2(12)
C28A C25 C2C 114.7(6)
C27A C25 C2C 108.0(5)
C27B C25 C2C 117.1(8)
C26B C25 C2C 111.6(8)
C28A C25 C26A 108.3(8)
C27A C25 C26A 106.3(9)
C2C C25 C26A 107.6(6)
C27B C25 C28B 99.6(13)
C26B C25 C28B 95.1(12)
C2C C25 C28B 106.0(7)
C25 C26A H26A 109.5
C25 C26A H26B 109.5
H26A C26A H26B 109.5
C25 C26A H26C 109.5
H26A C26A H26C 109.5
H26B C26A H26C 109.5
C25 C27A H27A 109.5
C25 C27A H27B 109.5
H27A C27A H27B 109.5
C25 C27A H27C 109.5
H27A C27A H27C 109.5
H27B C27A H27C 109.5
C25 C28A H28A 109.5
C25 C28A H28B 109.5
H28A C28A H28B 109.5
C25 C28A H28C 109.5
H28A C28A H28C 109.5
H28B C28A H28C 109.5
C25 C26B H26D 109.5
C25 C26B H26E 109.5
H26D C26B H26E 109.5
C25 C26B H26F 109.5
H26D C26B H26F 109.5
H26E C26B H26F 109.5
C25 C27B H27D 109.5
C25 C27B H27E 109.5
H27D C27B H27E 109.5
C25 C27B H27F 109.5
H27D C27B H27F 109.5
H27E C27B H27F 109.5
C25 C28B H28D 109.5
C25 C28B H28E 109.5
H28D C28B H28E 109.5
C25 C28B H28F 109.5
H28D C28B H28F 109.5
H28E C28B H28F 109.5
Cl1S C1S Cl2S 112.4(4)
Cl1S C1S Cl3S 108.8(4)
Cl2S C1S Cl3S 109.3(3)
Cl1S C1S H1S 108.8
Cl2S C1S H1S 108.8
Cl3S C1S H1S 108.8

loop_
_geom_bond_atom_site_label_1
_geom_bond_atom_site_label_2
_geom_bond_distance
C21 C4 1.395(7)
C21 C1 1.404(7)
C21 H21 0.89(5)
N22 C9 1.330(7)
N22 C6 1.380(7)
S23 C14 1.752(6)
S23 C11 1.753(6)
N24 C16 1.341(6)
N24 C19 1.371(6)
C1 C20 1.411(7)
C1 C2 1.448(6)
C2 C2A 1.387(7)
C2 C3 1.446(7)
C2A C2B 1.391(7)
C2A H2A 0.95
C2B C2C 1.394(7)
C2B H2B 0.95
C2C C3B 1.395(7)
C2C C25 1.544(7)
C3 C3A 1.379(6)
C3 C4 1.449(6)
C3A C3B 1.380(6)
C3A H3A 0.95
C3B H3B 0.95
C4 C5 1.416(7)
C5 C6 1.383(7)
C5 H5 0.95
C6 C7 1.460(7)
C7 C8 1.353(7)
C7 C7A 1.492(8)
C7A C7B 1.513(9)
C7A H7A1 0.99
C7A H7A2 0.99
C7B H7B1 0.98
C7B H7B2 0.98
C7B H7B3 0.98
C8 C9 1.460(8)
C8 C8A 1.500(8)
C8A H8A1 0.98
C8A H8A2 0.98
C8A H8A3 0.98
C9 C10 1.415(8)
C10 C11 1.373(8)
C10 H10 0.95
C11 C12 1.425(8)
C12 C13 1.352(9)
C12 H12 0.95
C13 C14 1.439(8)
C13 H13 0.95
C14 C15 1.362(8)
C15 C16 1.419(7)
C15 H15 0.95
C16 C17 1.456(7)
C17 C18 1.353(7)
C17 C17A 1.511(7)
C17A H17A 0.98
C17A H17B 0.98
C17A H17C 0.98
C18 C19 1.469(7)
C18 C18A 1.487(8)
C18A C18B 1.514(9)
C18A H18A 0.99
C18A H18B 0.99
C18B H18C 0.98
C18B H18D 0.98
C18B H18E 0.98
C19 C20 1.385(6)
C20 H20 0.95
C25 C28A 1.489(13)
C25 C27A 1.499(13)
C25 C27B 1.503(18)
C25 C26B 1.518(18)
C25 C26A 1.552(13)
C25 C28B 1.617(18)
C26A H26A 0.98
C26A H26B 0.98
C26A H26C 0.98
C27A H27A 0.98
C27A H27B 0.98
C27A H27C 0.98
C28A H28A 0.98
C28A H28B 0.98
C28A H28C 0.98
C26B H26D 0.98
C26B H26E 0.98
C26B H26F 0.98
C27B H27D 0.98
C27B H27E 0.98
C27B H27F 0.98
C28B H28D 0.98
C28B H28E 0.98
C28B H28F 0.98
C1S Cl1S 1.728(6)
C1S Cl2S 1.730(7)
C1S Cl3S 1.759(7)
C1S H1S 1

loop_
_geom_torsion_atom_site_label_1
_geom_torsion_atom_site_label_2
_geom_torsion_atom_site_label_3
_geom_torsion_atom_site_label_4
_geom_torsion
C4 C21 C1 C20 -178.4(5)
C4 C21 C1 C2 1.3(6)
C21 C1 C2 C2A 175.2(5)
C20 C1 C2 C2A -5.0(8)
C21 C1 C2 C3 -2.9(5)
C20 C1 C2 C3 176.9(4)
C3 C2 C2A C2B 2.1(9)
C1 C2 C2A C2B -175.6(6)
C2 C2A C2B C2C -4.8(11)
C2A C2B C2C C3B -3.4(10)
C2A C2B C2C C25 175.7(6)
C2A C2 C3 C3A 8.4(8)
C1 C2 C3 C3A -173.6(4)
C2A C2 C3 C4 -174.7(5)
C1 C2 C3 C4 3.4(5)
C2 C3 C3A C3B -10.7(8)
C4 C3 C3A C3B 172.9(5)
C3 C3A C3B C2C 0.1(9)
C2B C2C C3B C3A 8.4(9)
C25 C2C C3B C3A -170.8(5)
C1 C21 C4 C5 -176.0(5)
C1 C21 C4 C3 0.8(6)
C3A C3 C4 C21 174.4(4)
C2 C3 C4 C21 -2.6(5)
C3A C3 C4 C5 -8.6(7)
C2 C3 C4 C5 174.4(4)
C21 C4 C5 C6 2.7(8)
C3 C4 C5 C6 -173.5(5)
C9 N22 C6 C5 179.2(5)
C9 N22 C6 C7 1.2(6)
C4 C5 C6 N22 -2.9(8)
C4 C5 C6 C7 174.7(5)
N22 C6 C7 C8 -0.9(6)
C5 C6 C7 C8 -178.8(5)
N22 C6 C7 C7A 175.7(5)
C5 C6 C7 C7A -2.2(8)
C8 C7 C7A C7B 87.0(7)
C6 C7 C7A C7B -89.0(7)
C6 C7 C8 C9 0.3(6)
C7A C7 C8 C9 -176.3(5)
C6 C7 C8 C8A -179.9(5)
C7A C7 C8 C8A 3.5(10)
C6 N22 C9 C10 -179.9(5)
C6 N22 C9 C8 -1.0(6)
C7 C8 C9 N22 0.4(6)
C8A C8 C9 N22 -179.4(5)
C7 C8 C9 C10 179.3(6)
C8A C8 C9 C10 -0.6(9)
N22 C9 C10 C11 1.8(9)
C8 C9 C10 C11 -177.0(5)
C9 C10 C11 C12 178.4(6)
C9 C10 C11 S23 1.4(8)
C14 S23 C11 C10 177.1(5)
C14 S23 C11 C12 -0.4(4)
C10 C11 C12 C13 -177.1(5)
S23 C11 C12 C13 0.2(6)
C11 C12 C13 C14 0.2(7)
C12 C13 C14 C15 -178.8(5)
C12 C13 C14 S23 -0.5(6)
C11 S23 C14 C15 178.9(5)
C11 S23 C14 C13 0.5(4)
C13 C14 C15 C16 178.6(5)
S23 C14 C15 C16 0.6(8)
C19 N24 C16 C15 -179.0(5)
C19 N24 C16 C17 0.3(5)
C14 C15 C16 N24 4.0(8)
C14 C15 C16 C17 -175.1(5)
N24 C16 C17 C18 0.2(6)
C15 C16 C17 C18 179.4(5)
N24 C16 C17 C17A 179.7(5)
C15 C16 C17 C17A -1.1(8)
C16 C17 C18 C19 -0.6(5)
C17A C17 C18 C19 179.9(5)
C16 C17 C18 C18A -173.6(5)
C17A C17 C18 C18A 6.9(9)
C17 C18 C18A C18B 91.4(7)
C19 C18 C18A C18B -80.3(6)
C16 N24 C19 C20 179.9(5)
C16 N24 C19 C18 -0.6(5)
C17 C18 C19 N24 0.8(6)
C18A C18 C19 N24 174.0(5)
C17 C18 C19 C20 -179.8(5)
C18A C18 C19 C20 -6.5(8)
N24 C19 C20 C1 -4.2(8)
C18 C19 C20 C1 176.4(5)
C21 C1 C20 C19 -5.0(9)
C2 C1 C20 C19 175.2(5)
C2B C2C C25 C28A -176.8(8)
C3B C2C C25 C28A 2.4(10)
C2B C2C C25 C27A -51.7(9)
C3B C2C C25 C27A 127.5(8)
C2B C2C C25 C27B -18.7(14)
C3B C2C C25 C27B 160.5(12)
C2B C2C C25 C26B 129.0(11)
C3B C2C C25 C26B -51.8(12)
C2B C2C C25 C26A 62.7(8)
C3B C2C C25 C26A -118.1(7)
C2B C2C C25 C28B -128.7(11)
C3B C2C C25 C28B 50.5(11)
